data_4032839
loop_
_publ_author_name
'Sun, Ning'
'Chen, Haoyi'
'Li, Xiangdong'
'Xu, Murong'
'Gan, Yi'
'Zhang, Liangwei'
'Liu, Yuanhong'

_publ_section_title
;
 PBr3-Mediated Cyclization of 1,7-Diyn-3,6-bis(propargyl carbonate)s:
 Synthesis of 5-Bromotetracenes.
;
_journal_issue 19
_journal_name_full 'The Journal of organic chemistry'
_journal_page_first 10051
_journal_page_last 10061
_journal_paper_doi 10.1021/acs.joc.7b01519
_journal_volume 82
_journal_year 2017
_chemical_formula_sum 'C22 H13 Br S'
_chemical_formula_weight 389.29
_chemical_name_systematic
; 
 ? 
;
_space_group_crystal_system triclinic
_space_group_IT_number 2
_space_group_name_Hall '-P 1'
_space_group_name_H-M_alt 'P -1'
_symmetry_space_group_name_Hall '-P 1'
_symmetry_space_group_name_H-M 'P -1'
_atom_sites_solution_hydrogens geom
_audit_creation_method SHELXL-2013
_cell_angle_alpha 94.057(3)
_cell_angle_beta 96.328(3)
_cell_angle_gamma 118.373(3)
_cell_formula_units_Z 4
_cell_length_a 11.5087(18)
_cell_length_b 12.0630(18)
_cell_length_c 13.724(2)
_cell_measurement_reflns_used 2626
_cell_measurement_temperature 293(2)
_cell_measurement_theta_max 46.362
_cell_measurement_theta_min 4.564
_cell_volume 1649.6(4)
_computing_cell_refinement 'Bruker SMART'
_computing_data_collection 'Bruker SMART'
_computing_data_reduction 'Bruker SHELXTL'
_computing_molecular_graphics 'Bruker SHELXTL'
_computing_publication_material 'Bruker SHELXTL'
_computing_structure_refinement 'SHELXL-2013 (Sheldrick, 2013)'
_computing_structure_solution 'Bruker SHELXTL'
_diffrn_ambient_temperature 293(2)
_diffrn_measured_fraction_theta_full 0.999
_diffrn_measured_fraction_theta_max 0.999
_diffrn_measurement_device_type 'CCD area detector'
_diffrn_measurement_method 'phi and omega scans'
_diffrn_radiation_type MoK\a
_diffrn_radiation_wavelength 0.71073
_diffrn_reflns_av_R_equivalents 0.0233
_diffrn_reflns_av_unetI/netI 0.0513
_diffrn_reflns_Laue_measured_fraction_full 0.999
_diffrn_reflns_Laue_measured_fraction_max 0.999
_diffrn_reflns_limit_h_max 11
_diffrn_reflns_limit_h_min -13
_diffrn_reflns_limit_k_max 14
_diffrn_reflns_limit_k_min -14
_diffrn_reflns_limit_l_max 16
_diffrn_reflns_limit_l_min -16
_diffrn_reflns_number 9589
_diffrn_reflns_point_group_measured_fraction_full 0.999
_diffrn_reflns_point_group_measured_fraction_max 0.999
_diffrn_reflns_theta_full 25.242
_diffrn_reflns_theta_max 25.496
_diffrn_reflns_theta_min 1.938
_exptl_absorpt_coefficient_mu 2.617
_exptl_absorpt_correction_T_max 0.7456
_exptl_absorpt_correction_T_min 0.6351
_exptl_absorpt_correction_type multi-scan
_exptl_absorpt_process_details sadabs
_exptl_crystal_colour red
_exptl_crystal_density_diffrn 1.568
_exptl_crystal_description prismatic
_exptl_crystal_F_000 784
_exptl_crystal_size_max 0.200
_exptl_crystal_size_mid 0.170
_exptl_crystal_size_min 0.130
_refine_diff_density_max 0.567
_refine_diff_density_min -0.309
_refine_diff_density_rms 0.075
_refine_ls_extinction_method none
_refine_ls_goodness_of_fit_ref 0.990
_refine_ls_hydrogen_treatment constr
_refine_ls_matrix_type full
_refine_ls_number_parameters 433
_refine_ls_number_reflns 6134
_refine_ls_number_restraints 1
_refine_ls_restrained_S_all 0.991
_refine_ls_R_factor_all 0.0688
_refine_ls_R_factor_gt 0.0455
_refine_ls_shift/su_max 0.001
_refine_ls_shift/su_mean 0.000
_refine_ls_structure_factor_coef Fsqd
_refine_ls_weighting_details 'w=1/[\s^2^(Fo^2^)+(0.0704P)^2^] where P=(Fo^2^+2Fc^2^)/3'
_refine_ls_weighting_scheme calc
_refine_ls_wR_factor_gt 0.1103
_refine_ls_wR_factor_ref 0.1216
_reflns_Friedel_coverage 0.000
_reflns_number_gt 4409
_reflns_number_total 6134
_reflns_threshold_expression 'I > 2\s(I)'
_cod_data_source_file jo7b01519_si_003.cif
_cod_data_source_block cd17256
_cod_depositor_comments 'Adding full bibliography for 4032838--4032839.cif.'
_cod_database_code 4032839
_shelx_space_group_comment
; 
The symmetry employed for this shelxl refinement is uniquely defined 
by the following loop, which should always be used as a source of 
symmetry information in preference to the above space-group names. 
They are only intended as comments. 
;
_shelx_estimated_absorpt_t_min 0.623
_shelx_estimated_absorpt_t_max 0.727
_shelxl_version_number 2013-4

loop_
_space_group_symop_operation_xyz
'x, y, z'
'-x, -y, -z'

loop_
_atom_site_label
_atom_site_type_symbol
_atom_site_fract_x
_atom_site_fract_y
_atom_site_fract_z
_atom_site_U_iso_or_equiv
_atom_site_adp_type
_atom_site_occupancy
_atom_site_site_symmetry_order
_atom_site_calc_flag
_atom_site_refinement_flags_posn
_atom_site_refinement_flags_adp
Br1 Br 0.83850(5) 1.12809(4) 0.17073(3) 0.06124(15) Uani 1 1 d . .
Br2 Br 0.18244(4) 0.40285(4) 0.29130(3) 0.06193(16) Uani 1 1 d . .
S1 S 0.57365(12) 0.84023(12) 0.15535(8) 0.0649(3) Uani 1 1 d . .
S2 S 0.22854(11) 0.69762(11) 0.32148(9) 0.0665(3) Uani 1 1 d . .
C1 C 1.2039(4) 1.0925(3) 0.1198(2) 0.0419(8) Uani 1 1 d . .
C2 C 1.3246(4) 1.2069(4) 0.1160(3) 0.0541(10) Uani 1 1 d . .
H2 H 1.3241 1.2839 0.1188 0.065 Uiso 1 1 calc R U
C3 C 1.4382(4) 1.2047(4) 0.1086(3) 0.0622(11) Uani 1 1 d . .
H3 H 1.5158 1.2802 0.1065 0.075 Uiso 1 1 calc R U
C4 C 1.4422(4) 1.0892(4) 0.1040(3) 0.0640(11) Uani 1 1 d . .
H4 H 1.5225 1.0896 0.0997 0.077 Uiso 1 1 calc R U
C5 C 1.3315(4) 0.9790(4) 0.1058(3) 0.0560(10) Uani 1 1 d . .
H5 H 1.3360 0.9040 0.1026 0.067 Uiso 1 1 calc R U
C6 C 1.2073(4) 0.9748(3) 0.1126(2) 0.0438(8) Uani 1 1 d . .
C7 C 1.0889(4) 0.8630(3) 0.1112(2) 0.0436(8) Uani 1 1 d . .
H7 H 1.0908 0.7866 0.1051 0.052 Uiso 1 1 calc R U
C8 C 0.9682(3) 0.8590(3) 0.1183(2) 0.0374(7) Uani 1 1 d . .
C9 C 0.9670(4) 0.9791(3) 0.1313(2) 0.0392(8) Uani 1 1 d . .
C10 C 1.0853(4) 1.0912(3) 0.1302(2) 0.0435(8) Uani 1 1 d . .
H10 H 1.0844 1.1680 0.1367 0.052 Uiso 1 1 calc R U
C11 C 0.8474(4) 0.7424(3) 0.1140(2) 0.0418(8) Uani 1 1 d . .
C12 C 0.7313(4) 0.7446(3) 0.1263(2) 0.0454(8) Uani 1 1 d . .
C13 C 0.5990(4) 0.6388(4) 0.1234(3) 0.0578(10) Uani 1 1 d . .
H13 H 0.5789 0.5542 0.1123 0.069 Uiso 1 1 calc R U
C14 C 0.5087(4) 0.6746(4) 0.1381(3) 0.0700(12) Uani 1 1 d . .
H14 H 0.4194 0.6172 0.1391 0.084 Uiso 1 1 calc R U
C15 C 0.7316(4) 0.8631(3) 0.1430(2) 0.0442(8) Uani 1 1 d . .
C16 C 0.8452(4) 0.9746(3) 0.1452(2) 0.0426(8) Uani 1 1 d . .
C17 C 0.8436(3) 0.6181(3) 0.0938(3) 0.0437(8) Uani 1 1 d . .
C18 C 0.8471(4) 0.5712(3) -0.0012(3) 0.0489(9) Uani 1 1 d . .
H18 H 0.8553 0.6204 -0.0519 0.059 Uiso 1 1 calc R U
C19 C 0.8386(5) 0.4554(4) -0.0213(3) 0.0640(11) Uani 1 1 d . .
H19 H 0.8436 0.4273 -0.0848 0.077 Uiso 1 1 calc R U
C20 C 0.8232(5) 0.3816(4) 0.0501(4) 0.0703(12) Uani 1 1 d . .
H20 H 0.8139 0.3010 0.0356 0.084 Uiso 1 1 calc R U
C21 C 0.8211(5) 0.4249(4) 0.1443(4) 0.0785(14) Uani 1 1 d . .
H21 H 0.8139 0.3745 0.1940 0.094 Uiso 1 1 calc R U
C22 C 0.8293(5) 0.5408(4) 0.1669(3) 0.0659(12) Uani 1 1 d . .
H22 H 0.8253 0.5678 0.2310 0.079 Uiso 1 1 calc R U
C23 C 0.5798(4) 0.4080(3) 0.3734(2) 0.0441(8) Uani 1 1 d . .
C24 C 0.5804(5) 0.2895(4) 0.3581(3) 0.0571(10) Uani 1 1 d . .
H24 H 0.5010 0.2154 0.3328 0.069 Uiso 1 1 calc R U
C25 C 0.6939(5) 0.2840(4) 0.3799(3) 0.0666(12) Uani 1 1 d . .
H25 H 0.6924 0.2063 0.3686 0.080 Uiso 1 1 calc R U
C26 C 0.8153(5) 0.3943(5) 0.4197(3) 0.0722(13) Uani 1 1 d . .
H26 H 0.8934 0.3893 0.4343 0.087 Uiso 1 1 calc R U
C27 C 0.8183(4) 0.5073(4) 0.4366(3) 0.0602(11) Uani 1 1 d . .
H27 H 0.8991 0.5795 0.4631 0.072 Uiso 1 1 calc R U
C28 C 0.7024(4) 0.5187(3) 0.4152(2) 0.0453(8) Uani 1 1 d . .
C29 C 0.7030(4) 0.6342(3) 0.4313(3) 0.0460(9) Uani 1 1 d . .
H29 H 0.7833 0.7064 0.4586 0.055 Uiso 1 1 calc R U
C30 C 0.5893(3) 0.6474(3) 0.4085(2) 0.0390(8) Uani 1 1 d . .
C31 C 0.4650(3) 0.5341(3) 0.3658(2) 0.0393(8) Uani 1 1 d . .
C32 C 0.4657(4) 0.4186(3) 0.3499(2) 0.0453(8) Uani 1 1 d . .
H32 H 0.3861 0.3459 0.3225 0.054 Uiso 1 1 calc R U
C33 C 0.5935(4) 0.7673(3) 0.4233(2) 0.0412(8) Uani 1 1 d . .
C34 C 0.4804(4) 0.7758(3) 0.3935(2) 0.0415(8) Uani 1 1 d . .
C35 C 0.4612(4) 0.8850(4) 0.3974(3) 0.0536(10) Uani 1 1 d . .
H35 H 0.5296 0.9667 0.4224 0.064 Uiso 1 1 calc R U
C36 C 0.3380(5) 0.8596(4) 0.3625(3) 0.0637(11) Uani 1 1 d . .
H36 H 0.3121 0.9217 0.3600 0.076 Uiso 1 1 calc R U
C37 C 0.3578(4) 0.6630(3) 0.3526(2) 0.0440(8) Uani 1 1 d . .
C38 C 0.3516(3) 0.5483(3) 0.3420(2) 0.0420(8) Uani 1 1 d . .
C39 C 0.7189(3) 0.8843(3) 0.4717(2) 0.0400(8) Uani 1 1 d . .
C40 C 0.7811(4) 0.9888(3) 0.4236(3) 0.0504(9) Uani 1 1 d . .
H40 H 0.7477 0.9857 0.3580 0.060 Uiso 1 1 calc R U
C41 C 0.8919(4) 1.0972(4) 0.4716(3) 0.0625(11) Uani 1 1 d . .
H41 H 0.9329 1.1670 0.4383 0.075 Uiso 1 1 calc R U
C42 C 0.9418(4) 1.1036(4) 0.5666(3) 0.0641(11) Uani 1 1 d . .
H42 H 1.0157 1.1783 0.5991 0.077 Uiso 1 1 calc R U
C43 C 0.8856(4) 1.0029(4) 0.6141(3) 0.0632(11) Uani 1 1 d . U
H43 H 0.9238 1.0088 0.6789 0.076 Uiso 1 1 calc R U
C44 C 0.7782(3) 0.8953(3) 0.5737(2) 0.0408(8) Uani 1 1 d . U
H44 H 0.7411 0.8277 0.6097 0.049 Uiso 1 1 calc R U

loop_
_atom_site_aniso_label
_atom_site_aniso_U_11
_atom_site_aniso_U_22
_atom_site_aniso_U_33
_atom_site_aniso_U_23
_atom_site_aniso_U_13
_atom_site_aniso_U_12
Br1 0.0772(3) 0.0561(3) 0.0703(3) 0.00606(19) 0.0129(2) 0.0484(2)
Br2 0.0460(2) 0.0515(2) 0.0680(3) -0.00777(19) -0.0030(2) 0.01224(19)
S1 0.0604(7) 0.0872(8) 0.0636(6) 0.0102(6) 0.0170(6) 0.0479(6)
S2 0.0546(6) 0.0707(7) 0.0755(7) 0.0009(6) -0.0015(6) 0.0352(6)
C1 0.046(2) 0.0402(19) 0.0350(17) 0.0030(14) 0.0015(16) 0.0186(16)
C2 0.054(2) 0.045(2) 0.052(2) 0.0047(17) 0.003(2) 0.0162(19)
C3 0.049(2) 0.060(3) 0.059(2) 0.007(2) 0.008(2) 0.011(2)
C4 0.041(2) 0.074(3) 0.068(3) 0.002(2) 0.006(2) 0.022(2)
C5 0.048(2) 0.057(2) 0.064(2) -0.0002(19) 0.005(2) 0.028(2)
C6 0.045(2) 0.045(2) 0.0434(19) 0.0008(15) 0.0051(16) 0.0247(17)
C7 0.051(2) 0.0380(19) 0.0471(19) 0.0053(15) 0.0079(17) 0.0259(17)
C8 0.0441(19) 0.0366(18) 0.0373(17) 0.0063(14) 0.0060(15) 0.0241(16)
C9 0.048(2) 0.0413(19) 0.0348(17) 0.0050(14) 0.0033(16) 0.0273(17)
C10 0.057(2) 0.0361(18) 0.0379(18) 0.0038(14) 0.0029(17) 0.0248(18)
C11 0.050(2) 0.0400(19) 0.0377(18) 0.0057(14) 0.0071(16) 0.0233(17)
C12 0.046(2) 0.052(2) 0.0415(19) 0.0089(16) 0.0091(17) 0.0255(18)
C13 0.049(2) 0.054(2) 0.064(2) 0.0104(19) 0.014(2) 0.018(2)
C14 0.046(2) 0.083(3) 0.067(3) 0.016(2) 0.013(2) 0.019(2)
C15 0.051(2) 0.056(2) 0.0358(18) 0.0050(16) 0.0074(16) 0.0344(19)
C16 0.057(2) 0.0419(19) 0.0403(18) 0.0024(15) 0.0030(17) 0.0350(18)
C17 0.0414(19) 0.0379(18) 0.054(2) 0.0071(16) 0.0076(17) 0.0209(16)
C18 0.065(3) 0.047(2) 0.044(2) 0.0066(16) 0.0073(18) 0.035(2)
C19 0.072(3) 0.057(3) 0.066(3) 0.000(2) 0.008(2) 0.036(2)
C20 0.072(3) 0.046(2) 0.096(3) 0.014(2) 0.019(3) 0.030(2)
C21 0.109(4) 0.054(3) 0.089(3) 0.030(2) 0.040(3) 0.045(3)
C22 0.096(4) 0.056(2) 0.060(2) 0.022(2) 0.032(2) 0.043(2)
C23 0.055(2) 0.0421(19) 0.0382(18) 0.0098(15) 0.0119(17) 0.0243(18)
C24 0.079(3) 0.043(2) 0.055(2) 0.0089(17) 0.017(2) 0.032(2)
C25 0.092(4) 0.068(3) 0.068(3) 0.014(2) 0.018(3) 0.060(3)
C26 0.076(3) 0.081(3) 0.076(3) 0.008(2) 0.000(3) 0.055(3)
C27 0.061(3) 0.060(2) 0.069(3) 0.006(2) 0.003(2) 0.040(2)
C28 0.052(2) 0.048(2) 0.0394(18) 0.0070(15) 0.0070(17) 0.0270(18)
C29 0.045(2) 0.042(2) 0.047(2) 0.0039(16) 0.0046(17) 0.0190(17)
C30 0.0431(19) 0.0374(18) 0.0337(17) 0.0059(14) 0.0070(15) 0.0170(15)
C31 0.043(2) 0.0401(19) 0.0315(17) 0.0048(14) 0.0071(15) 0.0177(16)
C32 0.050(2) 0.0381(19) 0.0428(19) 0.0061(15) 0.0116(17) 0.0163(17)
C33 0.0422(19) 0.0389(19) 0.0399(18) 0.0059(14) 0.0086(16) 0.0173(16)
C34 0.044(2) 0.0385(18) 0.0399(18) 0.0026(14) 0.0059(16) 0.0193(16)
C35 0.058(3) 0.046(2) 0.059(2) 0.0003(17) 0.010(2) 0.0268(19)
C36 0.073(3) 0.067(3) 0.070(3) 0.012(2) 0.015(2) 0.048(2)
C37 0.042(2) 0.048(2) 0.0418(19) 0.0045(16) 0.0050(16) 0.0225(17)
C38 0.0389(19) 0.0399(19) 0.0389(18) -0.0008(14) 0.0022(16) 0.0142(16)
C39 0.0401(19) 0.0352(18) 0.0461(19) 0.0034(15) 0.0072(16) 0.0197(16)
C40 0.053(2) 0.039(2) 0.051(2) 0.0045(16) 0.0040(18) 0.0168(18)
C41 0.058(3) 0.047(2) 0.072(3) 0.011(2) 0.020(2) 0.015(2)
C42 0.046(2) 0.057(3) 0.079(3) -0.010(2) 0.006(2) 0.021(2)
C43 0.058(3) 0.071(3) 0.054(2) -0.005(2) -0.004(2) 0.031(2)
C44 0.0445(19) 0.0311(17) 0.049(2) 0.0132(14) 0.0142(16) 0.0176(15)

loop_
_atom_type_symbol
_atom_type_description
_atom_type_scat_dispersion_real
_atom_type_scat_dispersion_imag
_atom_type_scat_source
C C 0.0033 0.0016 'International Tables Vol C Tables 4.2.6.8 and 6.1.1.4'
H H 0.0000 0.0000 'International Tables Vol C Tables 4.2.6.8 and 6.1.1.4'
S S 0.1246 0.1234 'International Tables Vol C Tables 4.2.6.8 and 6.1.1.4'
Br Br -0.2901 2.4595 'International Tables Vol C Tables 4.2.6.8 and 6.1.1.4'

loop_
_geom_angle_atom_site_label_1
_geom_angle_atom_site_label_2
_geom_angle_atom_site_label_3
_geom_angle
C15 S1 C14 90.6(2)
C37 S2 C36 90.50(19)
C10 C1 C2 122.6(3)
C10 C1 C6 119.2(3)
C2 C1 C6 118.2(3)
C3 C2 C1 120.8(4)
C3 C2 H2 119.6
C1 C2 H2 119.6
C2 C3 C4 120.9(4)
C2 C3 H3 119.5
C4 C3 H3 119.5
C5 C4 C3 120.6(4)
C5 C4 H4 119.7
C3 C4 H4 119.7
C4 C5 C6 121.2(4)
C4 C5 H5 119.4
C6 C5 H5 119.4
C7 C6 C5 123.5(3)
C7 C6 C1 118.3(3)
C5 C6 C1 118.2(3)
C8 C7 C6 123.4(3)
C8 C7 H7 118.3
C6 C7 H7 118.3
C7 C8 C11 122.2(3)
C7 C8 C9 117.9(3)
C11 C8 C9 119.9(3)
C10 C9 C16 123.9(3)
C10 C9 C8 118.5(3)
C16 C9 C8 117.6(3)
C1 C10 C9 122.5(3)
C1 C10 H10 118.8
C9 C10 H10 118.8
C12 C11 C8 119.6(3)
C12 C11 C17 119.3(3)
C8 C11 C17 121.1(3)
C11 C12 C15 120.4(3)
C11 C12 C13 128.6(3)
C15 C12 C13 111.0(3)
C14 C13 C12 113.2(4)
C14 C13 H13 123.4
C12 C13 H13 123.4
C13 C14 S1 113.8(3)
C13 C14 H14 123.1
S1 C14 H14 123.1
C16 C15 C12 120.6(3)
C16 C15 S1 127.9(3)
C12 C15 S1 111.4(3)
C15 C16 C9 121.9(3)
C15 C16 Br1 118.1(3)
C9 C16 Br1 120.0(3)
C22 C17 C18 117.2(3)
C22 C17 C11 121.6(3)
C18 C17 C11 121.1(3)
C19 C18 C17 121.6(3)
C19 C18 H18 119.2
C17 C18 H18 119.2
C20 C19 C18 120.2(4)
C20 C19 H19 119.9
C18 C19 H19 119.9
C19 C20 C21 119.9(4)
C19 C20 H20 120.1
C21 C20 H20 120.1
C20 C21 C22 121.3(4)
C20 C21 H21 119.4
C22 C21 H21 119.4
C21 C22 C17 119.8(4)
C21 C22 H22 120.1
C17 C22 H22 120.1
C32 C23 C28 119.2(3)
C32 C23 C24 122.9(3)
C28 C23 C24 117.9(4)
C25 C24 C23 120.9(4)
C25 C24 H24 119.5
C23 C24 H24 119.5
C24 C25 C26 120.8(4)
C24 C25 H25 119.6
C26 C25 H25 119.6
C27 C26 C25 119.9(4)
C27 C26 H26 120.0
C25 C26 H26 120.0
C26 C27 C28 121.7(4)
C26 C27 H27 119.2
C28 C27 H27 119.2
C29 C28 C27 122.8(4)
C29 C28 C23 118.6(3)
C27 C28 C23 118.7(3)
C28 C29 C30 123.4(3)
C28 C29 H29 118.3
C30 C29 H29 118.3
C29 C30 C33 122.2(3)
C29 C30 C31 117.7(3)
C33 C30 C31 120.1(3)
C32 C31 C38 124.2(3)
C32 C31 C30 118.4(3)
C38 C31 C30 117.4(3)
C23 C32 C31 122.8(3)
C23 C32 H32 118.6
C31 C32 H32 118.6
C34 C33 C30 119.6(3)
C34 C33 C39 119.3(3)
C30 C33 C39 121.0(3)
C33 C34 C37 119.7(3)
C33 C34 C35 129.8(3)
C37 C34 C35 110.5(3)
C36 C35 C34 114.4(4)
C36 C35 H35 122.8
C34 C35 H35 122.8
C35 C36 S2 113.4(3)
C35 C36 H36 123.3
S2 C36 H36 123.3
C38 C37 C34 121.0(3)
C38 C37 S2 127.7(3)
C34 C37 S2 111.3(3)
C37 C38 C31 122.0(3)
C37 C38 Br2 117.9(3)
C31 C38 Br2 120.0(2)
C40 C39 C44 116.7(3)
C40 C39 C33 121.8(3)
C44 C39 C33 121.4(3)
C41 C40 C39 120.5(4)
C41 C40 H40 119.7
C39 C40 H40 119.7
C42 C41 C40 120.6(4)
C42 C41 H41 119.7
C40 C41 H41 119.7
C43 C42 C41 120.1(4)
C43 C42 H42 120.0
C41 C42 H42 120.0
C44 C43 C42 123.2(4)
C44 C43 H43 118.4
C42 C43 H43 118.4
C43 C44 C39 118.8(3)
C43 C44 H44 120.6
C39 C44 H44 120.6

loop_
_geom_bond_atom_site_label_1
_geom_bond_atom_site_label_2
_geom_bond_distance
Br1 C16 1.899(3)
Br2 C38 1.906(3)
S1 C15 1.734(4)
S1 C14 1.755(5)
S2 C37 1.745(4)
S2 C36 1.752(4)
C1 C10 1.380(5)
C1 C2 1.429(5)
C1 C6 1.436(5)
C2 C3 1.335(6)
C2 H2 0.9300
C3 C4 1.413(6)
C3 H3 0.9300
C4 C5 1.338(6)
C4 H4 0.9300
C5 C6 1.419(5)
C5 H5 0.9300
C6 C7 1.386(5)
C7 C8 1.382(5)
C7 H7 0.9300
C8 C11 1.423(5)
C8 C9 1.454(4)
C9 C10 1.393(5)
C9 C16 1.411(5)
C10 H10 0.9300
C11 C12 1.378(5)
C11 C17 1.484(4)
C12 C15 1.430(5)
C12 C13 1.442(5)
C13 C14 1.329(6)
C13 H13 0.9300
C14 H14 0.9300
C15 C16 1.355(5)
C17 C22 1.387(5)
C17 C18 1.397(5)
C18 C19 1.359(5)
C18 H18 0.9300
C19 C20 1.341(6)
C19 H19 0.9300
C20 C21 1.366(6)
C20 H20 0.9300
C21 C22 1.366(6)
C21 H21 0.9300
C22 H22 0.9300
C23 C32 1.385(5)
C23 C28 1.423(5)
C23 C24 1.434(5)
C24 C25 1.341(6)
C24 H24 0.9300
C25 C26 1.409(6)
C25 H25 0.9300
C26 C27 1.351(6)
C26 H26 0.9300
C27 C28 1.407(5)
C27 H27 0.9300
C28 C29 1.392(5)
C29 C30 1.396(5)
C29 H29 0.9300
C30 C33 1.424(5)
C30 C31 1.449(4)
C31 C32 1.398(5)
C31 C38 1.402(5)
C32 H32 0.9300
C33 C34 1.374(5)
C33 C39 1.496(5)
C34 C37 1.431(5)
C34 C35 1.434(5)
C35 C36 1.323(6)
C35 H35 0.9300
C36 H36 0.9300
C37 C38 1.348(5)
C39 C40 1.380(5)
C39 C44 1.456(5)
C40 C41 1.370(5)
C40 H40 0.9300
C41 C42 1.347(6)
C41 H41 0.9300
C42 C43 1.333(6)
C42 H42 0.9300
C43 C44 1.320(5)
C43 H43 0.9300
C44 H44 0.9300

loop_
_geom_torsion_atom_site_label_1
_geom_torsion_atom_site_label_2
_geom_torsion_atom_site_label_3
_geom_torsion_atom_site_label_4
_geom_torsion
C10 C1 C2 C3 178.2(3)
C6 C1 C2 C3 -1.7(5)
C1 C2 C3 C4 0.2(6)
C2 C3 C4 C5 0.8(6)
C3 C4 C5 C6 -0.2(6)
C4 C5 C6 C7 177.6(4)
C4 C5 C6 C1 -1.4(6)
C10 C1 C6 C7 3.4(5)
C2 C1 C6 C7 -176.8(3)
C10 C1 C6 C5 -177.6(3)
C2 C1 C6 C5 2.3(5)
C5 C6 C7 C8 179.7(3)
C1 C6 C7 C8 -1.4(5)
C6 C7 C8 C11 178.4(3)
C6 C7 C8 C9 -2.1(5)
C7 C8 C9 C10 3.6(4)
C11 C8 C9 C10 -176.8(3)
C7 C8 C9 C16 -175.8(3)
C11 C8 C9 C16 3.7(4)
C2 C1 C10 C9 178.3(3)
C6 C1 C10 C9 -1.8(5)
C16 C9 C10 C1 177.7(3)
C8 C9 C10 C1 -1.7(5)
C7 C8 C11 C12 176.9(3)
C9 C8 C11 C12 -2.6(5)
C7 C8 C11 C17 -4.8(5)
C9 C8 C11 C17 175.7(3)
C8 C11 C12 C15 0.1(5)
C17 C11 C12 C15 -178.2(3)
C8 C11 C12 C13 179.0(3)
C17 C11 C12 C13 0.7(5)
C11 C12 C13 C14 -179.9(4)
C15 C12 C13 C14 -0.9(5)
C12 C13 C14 S1 0.8(5)
C15 S1 C14 C13 -0.4(3)
C11 C12 C15 C16 1.3(5)
C13 C12 C15 C16 -177.8(3)
C11 C12 C15 S1 179.7(3)
C13 C12 C15 S1 0.5(4)
C14 S1 C15 C16 178.1(3)
C14 S1 C15 C12 -0.1(3)
C12 C15 C16 C9 -0.1(5)
S1 C15 C16 C9 -178.2(3)
C12 C15 C16 Br1 -178.6(2)
S1 C15 C16 Br1 3.3(4)
C10 C9 C16 C15 178.2(3)
C8 C9 C16 C15 -2.3(5)
C10 C9 C16 Br1 -3.3(4)
C8 C9 C16 Br1 176.1(2)
C12 C11 C17 C22 -72.6(5)
C8 C11 C17 C22 109.1(4)
C12 C11 C17 C18 103.9(4)
C8 C11 C17 C18 -74.4(5)
C22 C17 C18 C19 -0.9(6)
C11 C17 C18 C19 -177.5(4)
C17 C18 C19 C20 1.7(7)
C18 C19 C20 C21 -2.5(7)
C19 C20 C21 C22 2.5(8)
C20 C21 C22 C17 -1.7(8)
C18 C17 C22 C21 0.9(6)
C11 C17 C22 C21 177.5(4)
C32 C23 C24 C25 178.5(4)
C28 C23 C24 C25 -1.9(6)
C23 C24 C25 C26 0.9(6)
C24 C25 C26 C27 0.2(7)
C25 C26 C27 C28 -0.2(7)
C26 C27 C28 C29 -179.5(4)
C26 C27 C28 C23 -0.9(6)
C32 C23 C28 C29 0.1(5)
C24 C23 C28 C29 -179.4(3)
C32 C23 C28 C27 -178.5(3)
C24 C23 C28 C27 1.9(5)
C27 C28 C29 C30 178.6(4)
C23 C28 C29 C30 0.0(5)
C28 C29 C30 C33 -178.4(3)
C28 C29 C30 C31 -0.1(5)
C29 C30 C31 C32 0.0(5)
C33 C30 C31 C32 178.3(3)
C29 C30 C31 C38 -179.2(3)
C33 C30 C31 C38 -0.9(5)
C28 C23 C32 C31 -0.2(5)
C24 C23 C32 C31 179.3(3)
C38 C31 C32 C23 179.3(3)
C30 C31 C32 C23 0.1(5)
C29 C30 C33 C34 175.8(3)
C31 C30 C33 C34 -2.5(5)
C29 C30 C33 C39 -4.8(5)
C31 C30 C33 C39 177.0(3)
C30 C33 C34 C37 3.2(5)
C39 C33 C34 C37 -176.3(3)
C30 C33 C34 C35 -177.7(3)
C39 C33 C34 C35 2.8(6)
C33 C34 C35 C36 -179.7(4)
C37 C34 C35 C36 -0.6(5)
C34 C35 C36 S2 0.7(5)
C37 S2 C36 C35 -0.5(4)
C33 C34 C37 C38 -0.5(5)
C35 C34 C37 C38 -179.8(3)
C33 C34 C37 S2 179.4(3)
C35 C34 C37 S2 0.2(4)
C36 S2 C37 C38 -179.9(4)
C36 S2 C37 C34 0.2(3)
C34 C37 C38 C31 -3.1(5)
S2 C37 C38 C31 177.0(3)
C34 C37 C38 Br2 177.7(3)
S2 C37 C38 Br2 -2.2(5)
C32 C31 C38 C37 -175.5(3)
C30 C31 C38 C37 3.7(5)
C32 C31 C38 Br2 3.7(5)
C30 C31 C38 Br2 -177.1(2)
C34 C33 C39 C40 -61.0(5)
C30 C33 C39 C40 119.6(4)
C34 C33 C39 C44 116.4(4)
C30 C33 C39 C44 -63.0(5)
C44 C39 C40 C41 -1.0(5)
C33 C39 C40 C41 176.5(4)
C39 C40 C41 C42 0.0(6)
C40 C41 C42 C43 1.6(7)
C41 C42 C43 C44 -2.2(7)
C42 C43 C44 C39 1.1(6)
C40 C39 C44 C43 0.5(5)
C33 C39 C44 C43 -177.0(4)
